data_7115231
loop_
_publ_author_name
'Batsanov, Andrei S.'
'Beeby, Andrew'
'Bruce, James I.'
'Howard, Judith A. K.'
'Kenwright, Alan M.'
'Parker, David'

_publ_section_title
;
 Direct NMR and luminescence observation of water exchange at cationic
 ytterbium and europium centres
;
_journal_issue 11
_journal_name_full 'Chemical Communications'
_journal_page_first 1011
_journal_paper_doi 10.1039/a902260k
_journal_year 1999
_chemical_formula_moiety 'C48 H66 N8 O5 Yb 3+,(C F3 O3 S 1-)3,(H2 O)3'
_chemical_formula_sum 'C51 H72 F9 N8 O17 S3 Yb'
_chemical_formula_weight 1509.39
_chemical_name_systematic
; 
 ? 
;
_space_group_IT_number 4
_symmetry_cell_setting monoclinic
_symmetry_space_group_name_Hall 'P 2yb'
_symmetry_space_group_name_H-M 'P 1 21 1'
_atom_sites_solution_hydrogens difmap
_atom_sites_solution_primary direct
_atom_sites_solution_secondary difmap
_audit_creation_method SHELXL-97
_cell_angle_alpha 90.00
_cell_angle_beta 102.67(1)
_cell_angle_gamma 90.00
_cell_formula_units_Z 2
_cell_length_a 14.390(1)
_cell_length_b 11.928(1)
_cell_length_c 19.300(1)
_cell_measurement_reflns_used 752
_cell_measurement_temperature 120(2)
_cell_measurement_theta_max 22.4
_cell_measurement_theta_min 12.0
_cell_volume 3232.1(4)
_computing_cell_refinement 'Bruker SMART'
_computing_data_collection 'Bruker SMART'
_computing_data_reduction 'Bruker SHELXTL'
_computing_molecular_graphics 'Bruker SHELXTL'
_computing_publication_material 'Bruker SHELXTL'
_computing_structure_refinement 'SHELXL-97 (Sheldrick, 1997)'
_computing_structure_solution 'SHELXS-97 (Sheldrick, 1990)'
_diffrn_ambient_temperature 120(2)
_diffrn_measured_fraction_theta_full 0.992
_diffrn_measured_fraction_theta_max 0.992
_diffrn_measurement_device_type 'CCD area detector'
_diffrn_measurement_method 'phi and omega scans'
_diffrn_radiation_monochromator graphite
_diffrn_radiation_source 'fine-focus sealed tube'
_diffrn_radiation_type MoK\a
_diffrn_radiation_wavelength 0.71073
_diffrn_reflns_av_R_equivalents 0.0250
_diffrn_reflns_av_sigmaI/netI 0.0224
_diffrn_reflns_limit_h_max 19
_diffrn_reflns_limit_h_min -19
_diffrn_reflns_limit_k_max 16
_diffrn_reflns_limit_k_min -16
_diffrn_reflns_limit_l_max 26
_diffrn_reflns_limit_l_min -26
_diffrn_reflns_number 40617
_diffrn_reflns_theta_full 29.12
_diffrn_reflns_theta_max 29.12
_diffrn_reflns_theta_min 1.61
_diffrn_standards_decay_% 0
_diffrn_standards_number 0
_exptl_absorpt_coefficient_mu 1.640
_exptl_absorpt_correction_T_max 0.6946
_exptl_absorpt_correction_T_min 0.5151
_exptl_absorpt_correction_type multi-scan
_exptl_absorpt_process_details 'SADABS program, before correction R(int)=0.060'
_exptl_crystal_colour colorless
_exptl_crystal_density_diffrn 1.551
_exptl_crystal_density_method 'not measured'
_exptl_crystal_description bisphenoid
_exptl_crystal_F_000 1538
_exptl_crystal_size_max 0.65
_exptl_crystal_size_mid 0.45
_exptl_crystal_size_min 0.12
_refine_diff_density_max 1.070
_refine_diff_density_min -0.994
_refine_diff_density_rms 0.062
_refine_ls_abs_structure_details 'Flack H D (1983), Acta Cryst. A39, 876-881'
_refine_ls_abs_structure_Flack -0.019(3)
_refine_ls_extinction_method none
_refine_ls_goodness_of_fit_ref 1.028
_refine_ls_hydrogen_treatment mixed
_refine_ls_matrix_type full
_refine_ls_number_parameters 999
_refine_ls_number_reflns 17088
_refine_ls_number_restraints 1
_refine_ls_restrained_S_all 1.028
_refine_ls_R_factor_all 0.0232
_refine_ls_R_factor_gt 0.0212
_refine_ls_shift/su_max 0.160
_refine_ls_shift/su_mean 0.003
_refine_ls_structure_factor_coef Fsqd
_refine_ls_weighting_details 'calc w=1/[\s^2^(Fo^2^)+(0.0279P)^2^+1.9407P] where P=(Fo^2^+2Fc^2^)/3'
_refine_ls_weighting_scheme calc
_refine_ls_wR_factor_gt 0.0508
_refine_ls_wR_factor_ref 0.0522
_reflns_number_gt 16442
_reflns_number_total 17088
_reflns_threshold_expression >2sigma(I)
_cod_data_source_file 902260k.txt
_cod_data_source_block 99srv094
_cod_depositor_comments
;
The following automatic conversions were performed:

'_symmetry_cell_setting' value 'Monoclinic' changed to 'monoclinic'
according to
/usr/data/users/saulius/automatic-downloads/retrospective/RSC/lib/dictionaries/cif_core.dic
dictionary named 'cif_core.dic' version 2.4.2 from
2011-04-26.

'_exptl_absorpt_correction_type' value 'multiscan'
changed to 'multi-scan' according to
/usr/data/users/saulius/automatic-downloads/retrospective/RSC/lib/dictionaries/cif_core.dic
dictionary named 'cif_core.dic' version 2.4.2 from 2011-04-26.

Automatic conversion script
Id: cif_fix_values 2281 2013-09-26 08:29:07Z andrius 
;
_cod_original_sg_symbol_H-M P2(1)
_cod_database_code 7115231

loop_
_symmetry_equiv_pos_as_xyz
'x, y, z'
'-x, y+1/2, -z'

loop_
_atom_site_label
_atom_site_type_symbol
_atom_site_fract_x
_atom_site_fract_y
_atom_site_fract_z
_atom_site_U_iso_or_equiv
_atom_site_adp_type
_atom_site_occupancy
_atom_site_symmetry_multiplicity
_atom_site_calc_flag
_atom_site_refinement_flags
_atom_site_disorder_assembly
_atom_site_disorder_group
Yb Yb 0.303422(5) 0.700354(8) 0.718127(4) 0.01364(2) Uani 1 1 d . . .
O1 O 0.17440(11) 0.64351(13) 0.76130(9) 0.0181(3) Uani 1 1 d . . .
O2 O 0.38520(12) 0.65898(14) 0.82996(8) 0.0200(3) Uani 1 1 d . . .
O3 O 0.43634(11) 0.63044(14) 0.68655(9) 0.0200(3) Uani 1 1 d . . .
O4 O 0.22668(11) 0.62206(13) 0.61377(8) 0.0170(3) Uani 1 1 d . . .
O1W O 0.30377(13) 0.49674(14) 0.73039(9) 0.0199(3) Uani 1 1 d . . .
H1W1 H 0.346(2) 0.468(3) 0.7566(17) 0.022(8) Uiso 1 1 d . . .
H2W1 H 0.254(3) 0.462(3) 0.7366(19) 0.039(10) Uiso 1 1 d . . .
N1 N 0.15513(13) 0.82581(15) 0.67205(10) 0.0156(3) Uani 1 1 d . . .
N10 N 0.01875(15) 0.65096(18) 0.76585(11) 0.0212(4) Uani 1 1 d . . .
H10 H -0.031(2) 0.687(4) 0.7529(16) 0.036(9) Uiso 1 1 d . . .
N2 N 0.28041(13) 0.85047(15) 0.81319(10) 0.0168(3) Uani 1 1 d . . .
N20 N 0.42046(16) 0.66908(17) 0.94919(11) 0.0236(4) Uani 1 1 d . A .
H20 H 0.4137(19) 0.699(4) 0.9853(16) 0.029(7) Uiso 1 1 d . . .
N3 N 0.44854(14) 0.83892(16) 0.74813(10) 0.0184(4) Uani 1 1 d . . .
N30 N 0.59401(15) 0.62461(19) 0.68994(12) 0.0247(4) Uani 1 1 d . . .
H30 H 0.650(2) 0.654(2) 0.7050(16) 0.018(7) Uiso 1 1 d . . .
N4 N 0.32370(13) 0.81631(15) 0.60651(10) 0.0162(3) Uani 1 1 d . . .
N40 N 0.19332(14) 0.59636(17) 0.49528(10) 0.0185(3) Uani 1 1 d . . .
H40 H 0.201(2) 0.615(3) 0.4575(17) 0.023(7) Uiso 1 1 d . . .
C1 C 0.15099(17) 0.92601(19) 0.71807(12) 0.0194(4) Uani 1 1 d . . .
H11 H 0.0889(19) 0.954(2) 0.7091(14) 0.009(6) Uiso 1 1 d . . .
H12 H 0.189(2) 0.982(2) 0.7054(15) 0.015(6) Uiso 1 1 d . . .
C2 C 0.18239(16) 0.89859(19) 0.79674(12) 0.0191(4) Uani 1 1 d . . .
H21 H 0.181(2) 0.964(3) 0.8225(16) 0.020(7) Uiso 1 1 d . . .
H22 H 0.1399(19) 0.842(2) 0.8090(14) 0.009(6) Uiso 1 1 d . . .
C3 C 0.35014(17) 0.94415(19) 0.81627(12) 0.0200(4) Uani 1 1 d . . .
H31 H 0.346(2) 0.989(3) 0.8576(18) 0.027(8) Uiso 1 1 d . . .
H32 H 0.3242(19) 0.988(2) 0.7791(15) 0.010(6) Uiso 1 1 d . . .
C4 C 0.44914(17) 0.9039(2) 0.81452(12) 0.0207(4) Uani 1 1 d . . .
H41 H 0.495(2) 0.976(3) 0.8136(17) 0.021(8) Uiso 1 1 d . . .
H42 H 0.473(2) 0.858(3) 0.8534(17) 0.025(8) Uiso 1 1 d . . .
C5 C 0.44969(18) 0.9215(2) 0.69005(13) 0.0219(4) Uani 1 1 d . . .
H51 H 0.511(2) 0.954(2) 0.6943(15) 0.018(7) Uiso 1 1 d . . .
H52 H 0.410(2) 0.979(3) 0.6920(16) 0.020(7) Uiso 1 1 d . . .
C6 C 0.41956(16) 0.8688(2) 0.61659(12) 0.0197(4) Uani 1 1 d . . .
H61 H 0.415(2) 0.927(3) 0.5801(17) 0.026(8) Uiso 1 1 d . . .
H62 H 0.463(2) 0.815(3) 0.6114(17) 0.024(8) Uiso 1 1 d . . .
C7 C 0.24978(16) 0.90573(18) 0.59036(12) 0.0186(4) Uani 1 1 d . . .
H71 H 0.249(2) 0.935(3) 0.5427(16) 0.020(7) Uiso 1 1 d . . .
H72 H 0.267(2) 0.963(2) 0.6200(15) 0.014(6) Uiso 1 1 d . . .
C8 C 0.15230(16) 0.86615(19) 0.59810(12) 0.0186(4) Uani 1 1 d . . .
H81 H 0.109(2) 0.931(3) 0.5897(17) 0.026(8) Uiso 1 1 d . . .
H82 H 0.1331(19) 0.808(2) 0.5674(14) 0.010(6) Uiso 1 1 d . . .
C10 C 0.07163(15) 0.75289(19) 0.67207(12) 0.0175(4) Uani 1 1 d . . .
H101 H 0.0648(18) 0.697(4) 0.6320(14) 0.023(6) Uiso 1 1 d . . .
H102 H 0.016(2) 0.796(2) 0.6694(15) 0.018(7) Uiso 1 1 d . . .
C11 C 0.09150(16) 0.67854(15) 0.73697(11) 0.0176(5) Uani 1 1 d . . .
C12 C 0.02911(19) 0.5733(2) 0.82667(14) 0.0262(5) Uani 1 1 d . . .
H121 H 0.071(2) 0.511(3) 0.8180(17) 0.026(8) Uiso 1 1 d . . .
C13 C -0.0699(2) 0.5278(3) 0.82877(17) 0.0361(6) Uani 1 1 d . . .
H131 H -0.1124(10) 0.5897(13) 0.8321(12) 0.043(6) Uiso 1 1 d R . .
H132 H -0.0648(3) 0.4794(18) 0.8699(11) 0.043(6) Uiso 1 1 d R . .
H133 H -0.0949(9) 0.4853(18) 0.7858(11) 0.043(6) Uiso 1 1 d R . .
C14 C 0.0767(2) 0.6299(3) 0.89564(15) 0.0310(6) Uani 1 1 d . . .
C15 C 0.0483(2) 0.7353(3) 0.91381(17) 0.0388(7) Uani 1 1 d . . .
H15 H -0.003(3) 0.769(3) 0.883(2) 0.037(9) Uiso 1 1 d . . .
C16 C 0.0907(3) 0.7856(4) 0.9782(2) 0.0572(10) Uani 1 1 d . . .
H16 H 0.073(3) 0.858(4) 0.992(2) 0.060(13) Uiso 1 1 d . . .
C17 C 0.1641(3) 0.7303(4) 1.02509(19) 0.0616(13) Uani 1 1 d . . .
H17 H 0.194(4) 0.763(5) 1.067(3) 0.083(16) Uiso 1 1 d . . .
C18 C 0.1934(3) 0.6260(4) 1.00735(19) 0.0534(10) Uani 1 1 d . . .
H18 H 0.243(3) 0.593(4) 1.040(2) 0.054(11) Uiso 1 1 d . . .
C19 C 0.1503(2) 0.5754(3) 0.94315(17) 0.0402(7) Uani 1 1 d . . .
H19 H 0.172(3) 0.500(4) 0.929(2) 0.050(11) Uiso 1 1 d . . .
C20 C 0.29721(17) 0.79246(19) 0.88268(12) 0.0202(4) Uani 1 1 d . . .
H201 H 0.238(2) 0.750(3) 0.8852(16) 0.025(8) Uiso 1 1 d . . .
H202 H 0.313(2) 0.843(3) 0.9224(17) 0.024(7) Uiso 1 1 d . . .
C21 C 0.37237(13) 0.7033(3) 0.88619(10) 0.0191(3) Uani 1 1 d . . .
C22 C 0.48751(18) 0.5742(2) 0.95640(12) 0.0224(4) Uani 1 1 d . . .
H221 H 0.468(2) 0.536(3) 0.9174(19) 0.032(8) Uiso 1 1 d . . .
C23 C 0.47827(19) 0.5064(2) 1.02124(14) 0.0287(5) Uani 1 1 d . A .
H231 H 0.4951(14) 0.5526(10) 1.0635(9) 0.033(5) Uiso 1 1 d R . .
H232 H 0.5207(13) 0.4423(16) 1.0260(6) 0.033(5) Uiso 1 1 d R . .
H233 H 0.4131(13) 0.4805(15) 1.0155(5) 0.033(5) Uiso 1 1 d R . .
C29A C 0.6568(2) 0.5366(2) 0.9416(2) 0.0395(10) Uiso 0.624(5) 1 d PG A 1
H29A H 0.6349 0.4648 0.9240 0.047 Uiso 0.624(5) 1 d PG A 1
C24A C 0.59371(19) 0.6126(3) 0.9610(2) 0.0251(6) Uiso 0.624(5) 1 d PG A 1
C25A C 0.6257(3) 0.7177(3) 0.9868(2) 0.0320(8) Uiso 0.624(5) 1 d PG A 1
H25A H 0.5826 0.7696 1.0000 0.038 Uiso 0.624(5) 1 d PG A 1
C26A C 0.7207(3) 0.7470(3) 0.9932(2) 0.0474(9) Uiso 0.624(5) 1 d PG A 1
H26A H 0.7425 0.8188 1.0108 0.057 Uiso 0.624(5) 1 d PG A 1
C27A C 0.7837(2) 0.6710(3) 0.9738(2) 0.0481(12) Uiso 0.624(5) 1 d PG A 1
H27A H 0.8487 0.6910 0.9782 0.058 Uiso 0.624(5) 1 d PG A 1
C28A C 0.7518(2) 0.5659(3) 0.9480(2) 0.0530(13) Uiso 0.624(5) 1 d PG A 1
H28A H 0.7949 0.5140 0.9348 0.064 Uiso 0.624(5) 1 d PG A 1
C29B C 0.6290(4) 0.5612(5) 0.9108(3) 0.0395(10) Uiso 0.38 1 d PG A 2
H29B H 0.5984 0.5029 0.8807 0.047 Uiso 0.376(5) 1 d PG A 2
C24B C 0.5822(3) 0.6129(5) 0.9580(3) 0.0251(6) Uiso 0.38 1 d PG A 2
C25B C 0.6269(4) 0.6982(6) 1.0021(3) 0.0320(8) Uiso 0.38 1 d PG A 2
H25B H 0.5950 0.7335 1.0343 0.038 Uiso 0.376(5) 1 d PG A 2
C26B C 0.7184(4) 0.7318(5) 0.9989(3) 0.0474(9) Uiso 0.38 1 d PG A 2
H26B H 0.7489 0.7902 1.0290 0.057 Uiso 0.376(5) 1 d PG A 2
C27B C 0.7652(4) 0.6802(5) 0.9517(4) 0.0481(12) Uiso 0.38 1 d PG A 2
H27B H 0.8277 0.7031 0.9496 0.058 Uiso 0.376(5) 1 d PG A 2
C28B C 0.7205(4) 0.5948(5) 0.9077(3) 0.0530(13) Uiso 0.38 1 d PG A 2
H28B H 0.7524 0.5595 0.8754 0.064 Uiso 0.376(5) 1 d PG A 2
C30 C 0.53499(17) 0.7673(2) 0.75920(13) 0.0237(5) Uani 1 1 d . . .
H301 H 0.5451(19) 0.736(2) 0.8072(15) 0.018(7) Uiso 1 1 d . . .
H302 H 0.589(2) 0.810(3) 0.7557(17) 0.028(8) Uiso 1 1 d . . .
C31 C 0.51871(16) 0.66905(18) 0.70843(12) 0.0203(4) Uani 1 1 d . . .
C32 C 0.58529(18) 0.5246(2) 0.64349(14) 0.0248(5) Uani 1 1 d . . .
H321 H 0.550(2) 0.475(2) 0.6612(15) 0.016(6) Uiso 1 1 d . . .
C33 C 0.6846(2) 0.4735(3) 0.65023(17) 0.0368(6) Uani 1 1 d . . .
H331 H 0.7256(10) 0.5274(14) 0.6329(12) 0.041(6) Uiso 1 1 d R . .
H332 H 0.6798(3) 0.4048(18) 0.6219(11) 0.041(6) Uiso 1 1 d R . .
H333 H 0.7120(9) 0.4560(18) 0.7001(11) 0.041(6) Uiso 1 1 d R . .
C34 C 0.53830(17) 0.5541(2) 0.56694(14) 0.0235(5) Uani 1 1 d . . .
C35 C 0.5723(2) 0.6418(2) 0.53096(16) 0.0296(5) Uani 1 1 d . . .
H35 H 0.625(2) 0.680(3) 0.5513(16) 0.030(8) Uiso 1 1 d . . .
C36 C 0.5277(2) 0.6671(2) 0.46093(17) 0.0361(7) Uani 1 1 d . . .
H36 H 0.551(3) 0.723(4) 0.437(2) 0.049(11) Uiso 1 1 d . . .
C37 C 0.4499(2) 0.6057(3) 0.42635(15) 0.0351(6) Uani 1 1 d . . .
H37 H 0.421(2) 0.621(3) 0.380(2) 0.036(9) Uiso 1 1 d . . .
C38 C 0.4162(2) 0.5182(2) 0.46131(15) 0.0305(5) Uani 1 1 d . . .
H38 H 0.363(3) 0.479(3) 0.4384(18) 0.034(9) Uiso 1 1 d . . .
C39 C 0.46030(19) 0.4929(2) 0.53146(14) 0.0258(5) Uani 1 1 d . . .
H39 H 0.438(2) 0.440(3) 0.5559(18) 0.027(8) Uiso 1 1 d . . .
C40 C 0.31117(16) 0.73680(19) 0.54624(12) 0.0183(4) Uani 1 1 d . . .
H401 H 0.3667(19) 0.703(4) 0.5481(14) 0.026(6) Uiso 1 1 d . . .
H402 H 0.299(2) 0.773(3) 0.4999(16) 0.021(7) Uiso 1 1 d . . .
C41 C 0.23917(15) 0.64808(19) 0.55315(12) 0.0163(4) Uani 1 1 d . . .
C42 C 0.12952(16) 0.50172(19) 0.49984(12) 0.0191(4) Uani 1 1 d . . .
H421 H 0.164(2) 0.454(2) 0.5377(15) 0.018(7) Uiso 1 1 d . . .
C43 C 0.11444(19) 0.4349(2) 0.43097(13) 0.0265(5) Uani 1 1 d . . .
H431 H 0.0826(15) 0.4809(11) 0.3924(8) 0.031(5) Uiso 1 1 d R . .
H432 H 0.0764(14) 0.3702(16) 0.4345(4) 0.031(5) Uiso 1 1 d R . .
H433 H 0.1748(12) 0.4119(15) 0.4228(6) 0.031(5) Uiso 1 1 d R . .
C44 C 0.03628(16) 0.54245(19) 0.51569(12) 0.0194(4) Uani 1 1 d . . .
C45 C -0.01668(18) 0.6269(2) 0.47513(13) 0.0240(5) Uani 1 1 d . . .
H45 H 0.008(2) 0.655(3) 0.4434(19) 0.036(9) Uiso 1 1 d . . .
C46 C -0.1031(2) 0.6610(2) 0.48875(16) 0.0299(5) Uani 1 1 d . . .
H46 H -0.138(2) 0.713(4) 0.4634(18) 0.042(9) Uiso 1 1 d . . .
C47 C -0.13740(19) 0.6111(2) 0.54371(16) 0.0317(6) Uani 1 1 d . . .
H47 H -0.193(3) 0.638(3) 0.555(2) 0.049(11) Uiso 1 1 d . . .
C48 C -0.0854(2) 0.5268(3) 0.58421(16) 0.0305(5) Uani 1 1 d . . .
H48 H -0.105(2) 0.491(3) 0.6246(17) 0.023(7) Uiso 1 1 d . . .
C49 C 0.00114(18) 0.4923(2) 0.57018(13) 0.0251(5) Uani 1 1 d . . .
H49 H 0.035(2) 0.445(3) 0.5980(18) 0.031(8) Uiso 1 1 d . . .
S1 S 0.50023(5) 0.27969(5) 0.83947(3) 0.02758(12) Uani 1 1 d . . .
O11 O 0.46243(17) 0.38836(18) 0.81577(13) 0.0422(5) Uani 1 1 d . . .
O12 O 0.55420(16) 0.27649(19) 0.91192(11) 0.0382(5) Uani 1 1 d . . .
O13 O 0.43552(16) 0.1865(2) 0.81905(11) 0.0434(5) Uani 1 1 d . . .
C01 C 0.5906(3) 0.2564(3) 0.7879(2) 0.0444(8) Uani 1 1 d . . .
F11 F 0.6309(2) 0.1568(2) 0.80199(19) 0.0819(9) Uani 1 1 d . . .
F12 F 0.5521(2) 0.2626(2) 0.71848(12) 0.0719(7) Uani 1 1 d . . .
F13 F 0.65931(19) 0.3342(2) 0.80350(14) 0.0645(6) Uani 1 1 d . . .
S2 S 0.06904(5) 0.28083(5) 0.73058(4) 0.02827(12) Uani 1 1 d . . .
O21 O -0.03117(17) 0.3051(2) 0.70880(14) 0.0449(5) Uani 1 1 d . . .
O22 O 0.12957(16) 0.37787(18) 0.74347(13) 0.0403(5) Uani 1 1 d . . .
O23 O 0.10261(14) 0.1927(3) 0.69054(10) 0.0402(4) Uani 1 1 d . . .
C02 C 0.0811(3) 0.2178(3) 0.81813(17) 0.0437(8) Uani 1 1 d . . .
F21 F 0.0276(2) 0.1271(2) 0.81563(16) 0.0699(7) Uani 1 1 d . . .
F22 F 0.0579(2) 0.2901(2) 0.86486(12) 0.0644(7) Uani 1 1 d . . .
F23 F 0.17130(17) 0.1864(3) 0.84321(11) 0.0674(7) Uani 1 1 d . . .
S3 S 0.80173(5) 0.86405(6) 0.74271(4) 0.03002(13) Uani 1 1 d . . .
O31 O 0.74022(19) 0.9331(3) 0.69077(12) 0.0538(7) Uani 1 1 d . . .
O32 O 0.76600(16) 0.7526(2) 0.75397(14) 0.0455(6) Uani 1 1 d . . .
O33 O 0.90097(15) 0.8639(2) 0.73939(12) 0.0389(5) Uani 1 1 d . . .
C03 C 0.8001(2) 0.9376(3) 0.82547(16) 0.0319(5) Uani 1 1 d . . .
F31 F 0.82625(16) 1.04446(18) 0.82180(14) 0.0586(6) Uani 1 1 d . . .
F32 F 0.85884(15) 0.8924(2) 0.88049(11) 0.0542(6) Uani 1 1 d . . .
F33 F 0.71265(12) 0.93819(16) 0.83847(10) 0.0384(4) Uani 1 1 d . . .
O2W O 0.30902(17) 0.35093(19) 0.60245(12) 0.0371(5) Uani 1 1 d . . .
H1W2 H 0.306(3) 0.287(4) 0.635(2) 0.060(12) Uiso 1 1 d . . .
H2W2 H 0.307(3) 0.413(5) 0.636(3) 0.073(15) Uiso 1 1 d . . .
O3W O 0.29615(18) 0.16213(17) 0.68955(12) 0.0334(4) Uani 1 1 d . . .
H1W3 H 0.237(2) 0.175(3) 0.6959(16) 0.027(8) Uiso 1 1 d . . .
H2W3 H 0.330(3) 0.177(5) 0.721(2) 0.063(16) Uiso 1 1 d . . .
O4W O -0.19942(19) 0.1706(2) 0.64433(11) 0.0387(6) Uani 1 1 d . . .
H1W4 H -0.153(2) 0.192(4) 0.6649(18) 0.038(9) Uiso 1 1 d . . .
H2W4 H -0.210(3) 0.121(4) 0.668(3) 0.061(14) Uiso 1 1 d . . .

loop_
_atom_site_aniso_label
_atom_site_aniso_U_11
_atom_site_aniso_U_22
_atom_site_aniso_U_33
_atom_site_aniso_U_23
_atom_site_aniso_U_13
_atom_site_aniso_U_12
Yb 0.01449(3) 0.01373(3) 0.01163(3) -0.00034(4) 0.00054(2) 0.00094(5)
O1 0.0185(7) 0.0174(8) 0.0177(7) 0.0024(6) 0.0027(6) 0.0018(6)
O2 0.0241(8) 0.0193(6) 0.0140(7) -0.0002(5) -0.0013(6) 0.0036(6)
O3 0.0187(7) 0.0215(8) 0.0186(7) -0.0012(6) 0.0020(6) 0.0017(6)
O4 0.0193(7) 0.0186(7) 0.0122(7) -0.0003(5) 0.0017(5) -0.0013(6)
O1W 0.0211(8) 0.0159(7) 0.0208(8) 0.0022(6) 0.0007(6) 0.0028(6)
N1 0.0165(8) 0.0149(8) 0.0151(8) 0.0016(6) 0.0028(6) 0.0009(6)
N10 0.0203(9) 0.0229(9) 0.0217(9) 0.0040(8) 0.0076(8) 0.0029(8)
N2 0.0180(8) 0.0166(8) 0.0141(8) -0.0011(6) -0.0004(6) 0.0017(6)
N20 0.0322(11) 0.0214(10) 0.0143(9) -0.0015(6) -0.0010(8) 0.0053(7)
N3 0.0181(9) 0.0180(8) 0.0178(9) -0.0022(7) 0.0013(7) -0.0002(7)
N30 0.0166(9) 0.0278(10) 0.0285(11) -0.0047(8) 0.0023(8) 0.0018(8)
N4 0.0140(8) 0.0168(8) 0.0168(8) 0.0001(6) 0.0013(6) -0.0013(6)
N40 0.0197(9) 0.0227(9) 0.0126(8) -0.0016(7) 0.0027(7) -0.0038(7)
C1 0.0210(10) 0.0167(10) 0.0192(10) -0.0004(8) 0.0014(8) 0.0029(8)
C2 0.0210(10) 0.0168(10) 0.0182(10) -0.0025(8) 0.0015(8) 0.0043(8)
C3 0.0236(11) 0.0161(9) 0.0185(10) -0.0020(8) 0.0006(8) -0.0005(8)
C4 0.0225(11) 0.0204(10) 0.0169(10) -0.0043(8) -0.0008(8) -0.0020(8)
C5 0.0232(11) 0.0200(10) 0.0214(11) -0.0001(8) 0.0027(9) -0.0056(9)
C6 0.0183(10) 0.0200(10) 0.0205(10) -0.0001(8) 0.0036(8) -0.0028(8)
C7 0.0197(10) 0.0155(9) 0.0204(10) 0.0033(8) 0.0036(8) 0.0018(8)
C8 0.0181(10) 0.0192(10) 0.0175(10) 0.0045(8) 0.0017(8) 0.0019(8)
C10 0.0149(9) 0.0205(10) 0.0164(10) 0.0008(8) 0.0018(7) 0.0000(8)
C11 0.0203(9) 0.0144(13) 0.0184(9) -0.0008(7) 0.0049(7) -0.0002(7)
C12 0.0307(12) 0.0239(11) 0.0267(12) 0.0088(9) 0.0122(10) 0.0046(9)
C13 0.0326(14) 0.0373(15) 0.0435(16) 0.0084(12) 0.0190(12) -0.0019(11)
C14 0.0328(14) 0.0365(14) 0.0265(13) 0.0076(11) 0.0124(11) 0.0054(11)
C15 0.0410(16) 0.0485(18) 0.0268(13) -0.0033(11) 0.0071(12) 0.0140(13)
C16 0.066(2) 0.071(3) 0.0367(18) -0.0181(18) 0.0149(17) 0.008(2)
C17 0.069(3) 0.091(4) 0.0220(15) -0.0034(17) 0.0035(15) -0.005(2)
C18 0.051(2) 0.079(3) 0.0272(16) 0.0206(17) 0.0027(15) 0.0030(19)
C19 0.0418(16) 0.0454(17) 0.0339(15) 0.0201(13) 0.0097(13) 0.0066(13)
C20 0.0249(11) 0.0202(10) 0.0140(9) -0.0013(8) 0.0014(8) 0.0037(8)
C21 0.0224(8) 0.0160(8) 0.0171(8) -0.0001(13) 0.0001(6) -0.0020(14)
C22 0.0283(12) 0.0195(10) 0.0161(10) -0.0003(8) -0.0023(8) 0.0042(8)
C23 0.0295(13) 0.0256(12) 0.0282(12) 0.0108(9) 0.0005(10) 0.0027(9)
C30 0.0161(10) 0.0278(12) 0.0245(12) -0.0049(9) -0.0013(8) 0.0012(8)
C31 0.0186(10) 0.0221(11) 0.0193(10) 0.0017(7) 0.0025(8) 0.0028(7)
C32 0.0244(11) 0.0230(11) 0.0285(12) 0.0005(9) 0.0088(9) 0.0054(9)
C33 0.0309(14) 0.0410(16) 0.0400(16) 0.0040(12) 0.0109(12) 0.0181(12)
C34 0.0236(11) 0.0206(10) 0.0286(12) -0.0004(9) 0.0112(9) 0.0048(8)
C35 0.0285(13) 0.0251(13) 0.0378(14) 0.0021(10) 0.0128(11) 0.0007(10)
C36 0.0472(17) 0.0289(13) 0.0378(15) 0.0074(10) 0.0217(13) 0.0075(11)
C37 0.0432(16) 0.0393(15) 0.0249(13) -0.0004(11) 0.0121(11) 0.0174(13)
C38 0.0271(13) 0.0328(13) 0.0324(13) -0.0094(11) 0.0082(11) 0.0056(10)
C39 0.0264(12) 0.0219(11) 0.0320(13) -0.0024(10) 0.0131(10) 0.0020(9)
C40 0.0191(10) 0.0215(9) 0.0146(9) -0.0017(7) 0.0041(8) -0.0018(7)
C41 0.0145(9) 0.0184(10) 0.0153(9) -0.0002(8) 0.0019(7) 0.0020(7)
C42 0.0186(10) 0.0197(10) 0.0180(10) -0.0036(8) 0.0022(8) -0.0028(8)
C43 0.0260(12) 0.0294(12) 0.0233(12) -0.0102(10) 0.0036(9) -0.0050(10)
C44 0.0189(10) 0.0213(10) 0.0167(10) -0.0045(8) 0.0013(8) -0.0031(8)
C45 0.0257(11) 0.0221(10) 0.0227(11) 0.0001(9) 0.0021(9) -0.0021(9)
C46 0.0269(12) 0.0252(10) 0.0346(14) -0.0006(10) 0.0001(11) 0.0033(9)
C47 0.0225(12) 0.0334(14) 0.0394(15) -0.0073(11) 0.0073(10) 0.0005(10)
C48 0.0257(12) 0.0350(14) 0.0330(14) -0.0020(11) 0.0113(11) -0.0072(11)
C49 0.0251(12) 0.0286(12) 0.0214(11) 0.0015(9) 0.0048(9) -0.0032(9)
S1 0.0327(3) 0.0218(3) 0.0237(3) 0.0013(2) -0.0037(2) 0.0027(2)
O11 0.0459(13) 0.0268(10) 0.0435(12) -0.0039(9) -0.0125(10) 0.0126(9)
O12 0.0440(12) 0.0426(11) 0.0225(9) 0.0096(8) -0.0043(8) -0.0081(9)
O13 0.0456(11) 0.0335(14) 0.0431(10) 0.0005(10) -0.0073(8) -0.0078(10)
C01 0.057(2) 0.0359(17) 0.0432(18) -0.0019(14) 0.0162(16) 0.0058(15)
F11 0.084(2) 0.0567(15) 0.112(2) 0.0017(15) 0.0353(18) 0.0386(14)
F12 0.115(2) 0.0709(16) 0.0341(11) -0.0141(10) 0.0269(13) -0.0048(15)
F13 0.0632(15) 0.0751(16) 0.0629(15) -0.0019(12) 0.0306(12) -0.0143(12)
S2 0.0303(3) 0.0240(3) 0.0303(3) -0.0009(2) 0.0062(2) -0.0009(2)
O21 0.0351(12) 0.0459(13) 0.0505(14) 0.0051(10) 0.0026(10) 0.0068(9)
O22 0.0416(12) 0.0307(10) 0.0522(13) -0.0079(9) 0.0180(10) -0.0108(9)
O23 0.0447(10) 0.0357(11) 0.0393(9) -0.0124(12) 0.0075(8) 0.0010(13)
C02 0.0650(19) 0.028(2) 0.0401(14) 0.0064(12) 0.0155(13) 0.0086(14)
F21 0.094(2) 0.0401(11) 0.0836(19) 0.0204(12) 0.0379(16) -0.0049(12)
F22 0.112(2) 0.0487(12) 0.0392(11) 0.0061(10) 0.0315(13) 0.0226(13)
F23 0.0799(14) 0.0598(16) 0.0489(11) -0.0013(12) -0.0150(10) 0.0281(14)
S3 0.0237(3) 0.0431(4) 0.0237(3) 0.0022(3) 0.0060(2) 0.0101(3)
O31 0.0473(14) 0.0853(19) 0.0289(11) 0.0154(12) 0.0087(10) 0.0331(13)
O32 0.0332(11) 0.0465(12) 0.0552(14) -0.0190(11) 0.0064(10) 0.0000(9)
O33 0.0269(10) 0.0555(13) 0.0373(11) 0.0086(10) 0.0137(8) 0.0110(9)
C03 0.0268(12) 0.0355(14) 0.0343(14) -0.0014(11) 0.0084(11) 0.0047(10)
F31 0.0528(12) 0.0388(11) 0.0894(17) -0.0154(11) 0.0268(12) -0.0083(9)
F32 0.0476(11) 0.0767(15) 0.0336(10) -0.0063(9) -0.0017(8) 0.0252(11)
F33 0.0305(8) 0.0467(10) 0.0419(10) -0.0064(8) 0.0167(7) 0.0047(7)
O2W 0.0510(13) 0.0320(10) 0.0317(11) 0.0024(8) 0.0165(9) 0.0009(9)
O3W 0.0376(12) 0.0245(8) 0.0355(11) -0.0002(8) 0.0024(9) -0.0013(8)
O4W 0.0427(12) 0.0496(17) 0.0222(9) -0.0023(8) 0.0037(9) 0.0040(9)

loop_
_atom_type_symbol
_atom_type_description
_atom_type_scat_dispersion_real
_atom_type_scat_dispersion_imag
_atom_type_scat_source
C C 0.0033 0.0016 'International Tables Vol C Tables 4.2.6.8 and 6.1.1.4'
H H 0.0000 0.0000 'International Tables Vol C Tables 4.2.6.8 and 6.1.1.4'
N N 0.0061 0.0033 'International Tables Vol C Tables 4.2.6.8 and 6.1.1.4'
O O 0.0106 0.0060 'International Tables Vol C Tables 4.2.6.8 and 6.1.1.4'
F F 0.0171 0.0103 'International Tables Vol C Tables 4.2.6.8 and 6.1.1.4'
S S 0.1246 0.1234 'International Tables Vol C Tables 4.2.6.8 and 6.1.1.4'
Yb Yb -0.3850 5.5486 'International Tables Vol C Tables 4.2.6.8 and 6.1.1.4'

loop_
_exptl_crystal_face_index_h
_exptl_crystal_face_index_k
_exptl_crystal_face_index_l
_exptl_crystal_face_perp_dist
2.00 0.00 -1.00 0.0700
-2.00 0.00 1.00 0.0700
-1.00 0.00 1.00 0.0800
-1.00 3.00 3.00 0.2300
1.00 -3.00 -3.00 0.2300
1.00 0.00 -1.00 0.0800

loop_
_geom_angle_atom_site_label_1
_geom_angle_atom_site_label_2
_geom_angle_atom_site_label_3
_geom_angle
O4 Yb O2 143.22(6)
O4 Yb O3 83.47(6)
O2 Yb O3 83.39(6)
O4 Yb O1 85.75(6)
O2 Yb O1 83.28(6)
O3 Yb O1 141.09(6)
O4 Yb O1W 70.58(6)
O2 Yb O1W 72.69(6)
O3 Yb O1W 71.28(6)
O1 Yb O1W 69.87(6)
O4 Yb N1 74.37(6)
O2 Yb N1 131.68(6)
O3 Yb N1 142.22(6)
O1 Yb N1 68.02(6)
O1W Yb N1 126.19(6)
O4 Yb N3 131.44(6)
O2 Yb N3 72.93(6)
O3 Yb N3 67.51(6)
O1 Yb N3 140.57(6)
O1W Yb N3 128.35(6)
N1 Yb N3 105.46(6)
O4 Yb N4 67.05(6)
O2 Yb N4 139.84(6)
O3 Yb N4 73.98(6)
O1 Yb N4 134.10(6)
O1W Yb N4 127.21(6)
N1 Yb N4 69.33(6)
N3 Yb N4 67.90(6)
O4 Yb N2 141.68(6)
O2 Yb N2 66.72(6)
O3 Yb N2 132.29(6)
O1 Yb N2 73.33(6)
O1W Yb N2 127.34(6)
N1 Yb N2 68.15(6)
N3 Yb N2 68.55(6)
N4 Yb N2 105.45(6)
O4 Yb C11 76.98(6)
O2 Yb C11 100.63(6)
O3 Yb C11 152.21(5)
O1 Yb C11 19.45(5)
O1W Yb C11 83.59(5)
N1 Yb C11 49.16(5)
N3 Yb C11 140.10(5)
N4 Yb C11 114.89(6)
N2 Yb C11 72.79(6)
O4 Yb C31 100.98(6)
O2 Yb C31 73.81(6)
O3 Yb C31 19.18(6)
O1 Yb C31 149.94(6)
O1W Yb C31 84.67(6)
N1 Yb C31 142.04(6)
N3 Yb C31 49.18(6)
N4 Yb C31 74.21(6)
N2 Yb C31 113.28(6)
C11 Yb C31 168.08(5)
O4 Yb C41 18.86(6)
O2 Yb C41 152.24(6)
O3 Yb C41 74.81(6)
O1 Yb C41 102.99(6)
O1W Yb C41 84.02(6)
N1 Yb C41 74.54(6)
N3 Yb C41 112.77(6)
N4 Yb C41 48.87(6)
N2 Yb C41 141.04(6)
C11 Yb C41 91.33(6)
C31 Yb C41 89.49(6)
C11 O1 Yb 122.95(14)
C21 O2 Yb 125.78(16)
C31 O3 Yb 124.01(15)
C41 O4 Yb 125.47(14)
C10 N1 C1 109.28(17)
C10 N1 C8 109.62(17)
C1 N1 C8 108.20(17)
C10 N1 Yb 105.47(12)
C1 N1 Yb 113.14(13)
C8 N1 Yb 111.08(13)
C11 N10 C12 122.4(2)
C20 N2 C2 109.37(18)
C20 N2 C3 109.79(17)
C2 N2 C3 108.44(17)
C20 N2 Yb 107.00(12)
C2 N2 Yb 111.75(12)
C3 N2 Yb 110.48(13)
C21 N20 C22 121.5(2)
C30 N3 C5 109.90(19)
C30 N3 C4 109.10(18)
C5 N3 C4 107.58(18)
C30 N3 Yb 105.67(13)
C5 N3 Yb 112.86(13)
C4 N3 Yb 111.70(14)
C31 N30 C32 121.3(2)
C40 N4 C6 108.77(17)
C40 N4 C7 109.63(17)
C6 N4 C7 108.96(17)
C40 N4 Yb 106.88(13)
C6 N4 Yb 112.35(13)
C7 N4 Yb 110.21(13)
C41 N40 C42 120.76(19)
N1 C1 C2 112.23(18)
N2 C2 C1 110.81(19)
N2 C3 C4 112.92(18)
N3 C4 C3 110.83(18)
N3 C5 C6 112.18(18)
N4 C6 C5 111.20(19)
N4 C7 C8 112.92(18)
N1 C8 C7 111.15(18)
N1 C10 C11 109.79(17)
O1 C11 N10 122.1(2)
O1 C11 C10 119.85(19)
N10 C11 C10 118.00(19)
O1 C11 Yb 37.60(10)
N10 C11 Yb 159.43(16)
C10 C11 Yb 82.42(12)
N10 C12 C14 111.5(2)
N10 C12 C13 108.1(2)
C14 C12 C13 112.2(2)
C15 C14 C19 118.5(3)
C15 C14 C12 121.5(3)
C19 C14 C12 120.1(3)
C14 C15 C16 121.2(3)
C15 C16 C17 119.7(4)
C18 C17 C16 119.6(4)
C17 C18 C19 120.6(4)
C18 C19 C14 120.4(3)
N2 C20 C21 110.08(18)
O2 C21 N20 121.1(3)
O2 C21 C20 119.85(19)
N20 C21 C20 118.9(2)
O2 C21 Yb 35.50(10)
N20 C21 Yb 156.5(2)
C20 C21 Yb 84.36(12)
C24B C22 N20 110.8(3)
C24B C22 C23 114.1(3)
N20 C22 C23 108.2(2)
C24B C22 C24A 2.7(4)
N20 C22 C24A 112.9(2)
C23 C22 C24A 111.5(2)
C24A C29A C28A 120.0
C29A C24A C25A 120.0
C29A C24A C22 118.5(2)
C25A C24A C22 121.4(2)
C26A C25A C24A 120.0
C27A C26A C25A 120.0
C26A C27A C28A 120.0
C29A C28A C27A 120.0
C24B C29B C28B 120.0
C29B C24B C25B 120.0
C29B C24B C22 116.0(4)
C25B C24B C22 124.0(4)
C26B C25B C24B 120.0
C27B C26B C25B 120.0
C26B C27B C28B 120.0
C29B C28B C27B 120.0
N3 C30 C31 110.27(18)
O3 C31 N30 122.1(2)
O3 C31 C30 120.2(2)
N30 C31 C30 117.7(2)
O3 C31 Yb 36.80(11)
N30 C31 Yb 158.84(17)
C30 C31 Yb 83.39(13)
N30 C32 C34 111.2(2)
N30 C32 C33 108.4(2)
C34 C32 C33 112.4(2)
C39 C34 C35 118.7(2)
C39 C34 C32 119.7(2)
C35 C34 C32 121.6(2)
C36 C35 C34 120.3(3)
C37 C36 C35 120.3(3)
C36 C37 C38 119.8(3)
C37 C38 C39 120.1(3)
C34 C39 C38 120.8(2)
N4 C40 C41 110.35(18)
O4 C41 N40 121.6(2)
O4 C41 C40 119.71(19)
N40 C41 C40 118.64(19)
O4 C41 Yb 35.67(10)
N40 C41 Yb 157.23(16)
C40 C41 Yb 84.05(12)
N40 C42 C44 110.93(18)
N40 C42 C43 108.70(19)
C44 C42 C43 112.31(19)
C45 C44 C49 119.2(2)
C45 C44 C42 121.0(2)
C49 C44 C42 119.7(2)
C46 C45 C44 120.5(2)
C45 C46 C47 120.0(3)
C48 C47 C46 120.0(3)
C47 C48 C49 119.9(3)
C48 C49 C44 120.4(2)
O11 S1 O12 114.63(14)
O11 S1 O13 115.38(14)
O12 S1 O13 114.87(13)
O11 S1 C01 103.21(17)
O12 S1 C01 103.18(16)
O13 S1 C01 103.15(16)
F11 C01 F12 108.8(3)
F11 C01 F13 107.8(3)
F12 C01 F13 108.0(3)
F11 C01 S1 111.0(3)
F12 C01 S1 110.6(3)
F13 C01 S1 110.6(2)
O22 S2 O21 114.76(15)
O22 S2 O23 114.61(14)
O21 S2 O23 114.81(14)
O22 S2 C02 103.94(15)
O21 S2 C02 103.85(16)
O23 S2 C02 102.69(15)
F21 C02 F23 107.3(3)
F21 C02 F22 108.7(3)
F23 C02 F22 107.6(3)
F21 C02 S2 111.5(3)
F23 C02 S2 109.8(2)
F22 C02 S2 111.7(2)
O31 S3 O33 115.62(15)
O31 S3 O32 116.20(17)
O33 S3 O32 112.96(14)
O31 S3 C03 102.13(15)
O33 S3 C03 104.00(14)
O32 S3 C03 103.57(14)
F32 C03 F31 107.1(3)
F32 C03 F33 108.4(2)
F31 C03 F33 107.0(2)
F32 C03 S3 112.3(2)
F31 C03 S3 110.7(2)
F33 C03 S3 111.1(2)

loop_
_geom_bond_atom_site_label_1
_geom_bond_atom_site_label_2
_geom_bond_distance
Yb O4 2.2743(15)
Yb O2 2.2743(16)
Yb O3 2.2884(16)
Yb O1 2.2978(16)
Yb O1W 2.4401(17)
Yb N1 2.5984(18)
Yb N3 2.6264(19)
Yb N4 2.6296(19)
Yb N2 2.6361(18)
Yb C11 3.160(2)
Yb C31 3.166(2)
Yb C41 3.176(2)
O1 C11 1.254(3)
O2 C21 1.257(3)
O3 C31 1.255(3)
O4 C41 1.261(3)
N1 C10 1.483(3)
N1 C1 1.498(3)
N1 C8 1.498(3)
N10 C11 1.331(3)
N10 C12 1.477(3)
N2 C20 1.481(3)
N2 C2 1.491(3)
N2 C3 1.494(3)
N20 C21 1.325(3)
N20 C22 1.474(3)
N3 C30 1.485(3)
N3 C5 1.495(3)
N3 C4 1.496(3)
N30 C31 1.324(3)
N30 C32 1.481(3)
N4 C40 1.481(3)
N4 C6 1.488(3)
N4 C7 1.490(3)
N40 C41 1.319(3)
N40 C42 1.470(3)
C1 C2 1.522(3)
C3 C4 1.511(3)
C5 C6 1.525(3)
C7 C8 1.518(3)
C10 C11 1.510(3)
C12 C14 1.515(4)
C12 C13 1.533(4)
C14 C15 1.391(4)
C14 C19 1.399(4)
C15 C16 1.395(5)
C16 C17 1.395(6)
C17 C18 1.381(7)
C18 C19 1.395(5)
C20 C21 1.507(4)
C22 C24B 1.433(5)
C22 C23 1.521(3)
C22 C24A 1.579(4)
C29A C24A 1.3900
C29A C28A 1.3901
C24A C25A 1.3901
C25A C26A 1.3900
C26A C27A 1.3900
C27A C28A 1.3901
C29B C24B 1.3900
C29B C28B 1.3901
C24B C25B 1.3901
C25B C26B 1.3900
C26B C27B 1.3900
C27B C28B 1.3901
C30 C31 1.513(3)
C32 C34 1.525(4)
C32 C33 1.533(3)
C34 C39 1.387(4)
C34 C35 1.402(4)
C35 C36 1.396(4)
C36 C37 1.382(5)
C37 C38 1.387(4)
C38 C39 1.396(4)
C40 C41 1.507(3)
C42 C44 1.520(3)
C42 C43 1.524(3)
C44 C45 1.395(3)
C44 C49 1.397(3)
C45 C46 1.387(4)
C46 C47 1.397(4)
C47 C48 1.388(4)
C48 C49 1.394(4)
S1 O11 1.441(2)
S1 O12 1.443(2)
S1 O13 1.448(3)
S1 C01 1.823(4)
C01 F11 1.324(4)
C01 F12 1.335(4)
C01 F13 1.342(5)
S2 O22 1.437(2)
S2 O21 1.440(2)
S2 O23 1.449(3)
S2 C02 1.823(3)
C02 F21 1.323(4)
C02 F23 1.335(4)
C02 F22 1.343(4)
S3 O31 1.441(2)
S3 O33 1.443(2)
S3 O32 1.459(3)
S3 C03 1.827(3)
C03 F32 1.319(3)
C03 F31 1.336(4)
C03 F33 1.336(3)

loop_
_geom_hbond_atom_site_label_D
_geom_hbond_atom_site_label_H
_geom_hbond_atom_site_label_A
_geom_hbond_distance_DH
_geom_hbond_distance_HA
_geom_hbond_distance_DA
_geom_hbond_angle_DHA
_geom_hbond_site_symmetry_A
O1W H1W1 O11 0.79(3) 2.04(4) 2.819(3) 174(3) .
O1W H2W1 O22 0.86(4) 2.08(4) 2.939(3) 176(3) .
N10 H10 O33 0.82(4) 2.31(4) 3.034(3) 146(4) 1_455
N20 H20 O12 0.81(3) 2.14(3) 2.921(3) 161(3) 2_657
N30 H30 O32 0.87(3) 2.09(3) 2.940(3) 166(3) .
N40 H40 O4W 0.79(3) 2.07(3) 2.856(3) 171(3) 2_556
O2W H1W2 O3W 0.99(5) 1.85(5) 2.841(3) 176(4) .
O2W H2W2 O1W 1.00(5) 2.08(5) 3.035(3) 160(4) .
O3W H1W3 O23 0.90(3) 1.92(3) 2.813(3) 169(3) .
O3W H2W3 O13 0.72(4) 2.15(4) 2.856(3) 168(6) .
O4W H1W4 O21 0.74(4) 2.23(4) 2.943(4) 162(5) .
O4W H2W4 O31 0.78(5) 2.42(5) 3.151(4) 155(5) 1_445

loop_
_geom_torsion_atom_site_label_1
_geom_torsion_atom_site_label_2
_geom_torsion_atom_site_label_3
_geom_torsion_atom_site_label_4
_geom_torsion
N1 C1 C2 N2 56.8(2)
C1 C2 N2 C3 78.1(2)
C2 N2 C3 C4 -165.79(18)
N2 C3 C4 N3 59.5(3)
C3 C4 N3 C5 81.3(2)
C4 N3 C5 C6 -162.83(19)
N3 C5 C6 N4 56.4(3)
C5 C6 N4 C7 78.6(2)
C6 N4 C7 C8 -164.99(19)
N4 C7 C8 N1 59.3(2)
C1 N1 C10 C11 -82.9(2)
N1 C10 C11 N10 147..13(19)
C10 C11 N10 C12 176.2(2)
C11 N10 C12 C14 76.4(3)
N10 C12 C14 C15 46.9(3)
C3 N2 C20 C21 -86.1(2)
N2 C20 C21 N20 157.2(2)
C20 C21 N20 C22 173.5(2)
C21 N20 C22 C24A 94.6(3)
N20 C22 C24A C25A 26.6(3)
C21 N20 C22 C24B 92.8(4)
N20 C22 C24B C25B 50.1(5)
C4 N3 C30 C31 156.7(2)
N3 C30 C31 N30 153.0(2)
C30 C31 N30 C32 176.8(2)
C31 N30 C32 C34 72.9(3)
N30 C32 C34 C35 52.6(3)
C7 N4 C40 C41 -85.5(2)
N4 C40 C41 N40 155.70(19)
C40 C41 N40 C42 173.9(2)
C41 N40 C42 C44 75.3(3)
N40 C42 C44 C45 51.3(3)
